data_4112798
loop_
_publ_author_name
'Giannis S. Papaefstathiou'
'Zhenming Zhong'
'Lei Geng'
'Leonard R. MacGillivray'

_publ_contact_author_address
;
Department of Chemistry
University of Iowa
Iowa City, 52242-1294
Iowa, USA
;
_publ_contact_author_email len-macgillivray@uiowa.edu
_publ_contact_author_name 'MacGillivray, Leonard R.'
_publ_section_title
;
 Coordination-Driven Self-Assembly Directs a
 Single-Crystal-to-Single-Crystal Transformation that Exhibits
 Photocontrolled Fluorescence
;
_journal_name_full 'Journal of the American Chemical Society'
_journal_page_first 9158
_journal_page_last 9159
_journal_paper_doi 10.1021/ja047819n
_journal_volume 126
_journal_year 2004
_chemical_formula_sum 'C70 H76 Cl4 N12 O24 Zn4'
_chemical_formula_weight 1872.79
_space_group_IT_number 2
_symmetry_cell_setting triclinic
_symmetry_space_group_name_Hall '-P 1'
_symmetry_space_group_name_H-M 'P -1'
_audit_creation_date 2004-04-14T00:31:15-00:00
_audit_creation_method 'WinGX routine CIF_UPDATE'
_cell_angle_alpha 96.933(5)
_cell_angle_beta 101.342(5)
_cell_angle_gamma 113.218(5)
_cell_formula_units_Z 1
_cell_length_a 10.9644(11)
_cell_length_b 11.2922(11)
_cell_length_c 17.6367(18)
_cell_measurement_temperature 190(2)
_cell_volume 1919.4(3)
_computing_structure_refinement 'SHELXL-97 (Sheldrick, 1997)'
_diffrn_measured_fraction_theta_full 0.973
_diffrn_measured_fraction_theta_max 0.973
_diffrn_radiation_type MoK\a
_diffrn_radiation_wavelength 0.71069
_diffrn_reflns_av_R_equivalents 0.0228
_diffrn_reflns_limit_h_max 13
_diffrn_reflns_limit_h_min -13
_diffrn_reflns_limit_k_max 13
_diffrn_reflns_limit_k_min -13
_diffrn_reflns_limit_l_max 20
_diffrn_reflns_limit_l_min -20
_diffrn_reflns_number 12018
_diffrn_reflns_theta_full 25.04
_diffrn_reflns_theta_max 25.04
_diffrn_reflns_theta_min 2.56
_exptl_absorpt_coefficient_mu 1.46
_exptl_absorpt_correction_T_max 0.9175
_exptl_absorpt_correction_T_min 0.7395
_exptl_absorpt_correction_type multi-scan
_exptl_absorpt_process_details 'Scalepack (Otwinowiski & Minor, 1997)'
_exptl_crystal_density_diffrn 1.62
_exptl_crystal_F_000 960
_exptl_crystal_size_max 0.22
_exptl_crystal_size_mid 0.08
_exptl_crystal_size_min 0.06
_refine_diff_density_max 0.777
_refine_diff_density_min -0.469
_refine_ls_extinction_method none
_refine_ls_goodness_of_fit_ref 1.021
_refine_ls_hydrogen_treatment mixed
_refine_ls_matrix_type full
_refine_ls_number_parameters 543
_refine_ls_number_reflns 6607
_refine_ls_number_restraints 4
_refine_ls_restrained_S_all 1.022
_refine_ls_R_factor_gt 0.0443
_refine_ls_shift/su_max 0.021
_refine_ls_structure_factor_coef Fsqd
_refine_ls_weighting_details 'calc w=1/[\s^2^(Fo^2^)+(0.0495P)^2^+3.0298P] where P=(Fo^2^+2Fc^2^)/3'
_refine_ls_weighting_scheme calc
_refine_ls_wR_factor_ref 0.1149
_reflns_number_gt 5162
_reflns_number_total 6607
_reflns_threshold_expression >2sigma(I)
_cod_data_source_file ja047819nsi20040415_064047_1.cif
_cod_data_source_block 2
_cod_database_code 4112798

loop_
_symmetry_equiv_pos_as_xyz
'x, y, z'
'-x, -y, -z'

loop_
_atom_site_label
_atom_site_type_symbol
_atom_site_fract_x
_atom_site_fract_y
_atom_site_fract_z
_atom_site_U_iso_or_equiv
_atom_site_adp_type
_atom_site_occupancy
_atom_site_calc_flag
_atom_site_refinement_flags
_atom_site_disorder_group
_atom_site_disorder_assembly
C1 C 0.2476(4) 0.0353(4) 0.0489(2) 0.0388(9) Uani 1 d . . .
H1 H 0.209 -0.0279 0.0786 0.047 Uiso 1 calc R . .
C2 C 0.3361(4) 0.0178(4) 0.0073(2) 0.0443(10) Uani 1 d . . .
H2 H 0.3582 -0.0554 0.0087 0.053 Uiso 1 calc R . .
C3 C 0.3914(4) 0.1092(5) -0.0363(2) 0.0486(11) Uani 1 d . . .
H3 H 0.4526 0.1002 -0.0654 0.058 Uiso 1 calc R . .
C4 C 0.3567(4) 0.2127(4) -0.0368(2) 0.0431(10) Uani 1 d . . .
H4 H 0.3932 0.2758 -0.067 0.052 Uiso 1 calc R . .
C5 C 0.2685(4) 0.2263(4) 0.0064(2) 0.0370(9) Uani 1 d . . .
C6 C 0.2286(4) 0.3372(4) 0.0067(2) 0.0391(9) Uani 1 d . . .
H6A H 0.2693 0.3901 -0.0303 0.047 Uiso 1 calc R . .
H6B H 0.2676 0.395 0.0605 0.047 Uiso 1 calc R . .
C7 C 0.0724(4) 0.2921(4) -0.0172(2) 0.0417(10) Uani 1 d . . .
H7A H 0.0519 0.3629 -0.0362 0.05 Uiso 1 calc R . .
H7B H 0.0291 0.213 -0.0613 0.05 Uiso 1 calc R . .
C8 C -0.0677(4) 0.3131(4) 0.0624(2) 0.0365(9) Uani 1 d . . .
H8 H -0.0744 0.3731 0.0302 0.044 Uiso 1 calc R . .
C9 C -0.1504(4) 0.2930(4) 0.1185(2) 0.0366(9) Uani 1 d . . .
C10 C -0.2306(4) 0.3633(4) 0.1177(2) 0.0437(10) Uani 1 d . . .
H10 H -0.2188 0.4268 0.0857 0.052 Uiso 1 calc R . .
C11 C -0.3265(4) 0.3448(4) 0.1613(3) 0.0470(11) Uani 1 d . . .
C12 C -0.4047(5) 0.4289(5) 0.1617(3) 0.0594(13) Uani 1 d . . .
H12A H -0.3713 0.4902 0.2134 0.089 Uiso 1 calc R . .
H12B H -0.5031 0.372 0.1518 0.089 Uiso 1 calc R . .
H12C H -0.3904 0.4792 0.1201 0.089 Uiso 1 calc R . .
C13 C -0.3460(4) 0.2451(5) 0.2031(2) 0.0466(11) Uani 1 d . . .
H13 H -0.4144 0.2269 0.2312 0.056 Uiso 1 calc R . .
C14 C -0.2700(4) 0.1699(4) 0.2059(2) 0.0403(10) Uani 1 d . . .
C15 C -0.1636(4) 0.1983(4) 0.1663(2) 0.0346(9) Uani 1 d . . .
C16 C -0.3122(4) 0.0594(4) 0.2448(2) 0.0421(10) Uani 1 d . . .
H16 H -0.3883 0.0464 0.2662 0.051 Uiso 1 calc R . .
C17 C -0.3308(4) -0.1327(5) 0.2893(3) 0.0515(11) Uani 1 d . . .
H17A H -0.3819 -0.2147 0.2473 0.062 Uiso 1 calc R . .
H17B H -0.3987 -0.1141 0.3121 0.062 Uiso 1 calc R . .
C18 C -0.2325(4) -0.1548(4) 0.3541(2) 0.0474(11) Uani 1 d . . .
H18A H -0.1651 -0.0678 0.3879 0.057 Uiso 1 calc R . .
H18B H -0.2859 -0.2056 0.3878 0.057 Uiso 1 calc R . .
C19 C -0.1549(4) -0.2262(4) 0.3249(2) 0.0450(10) Uani 1 d . . .
C20 C -0.1493(5) -0.3328(5) 0.3536(3) 0.0614(13) Uani 1 d . . .
H20 H -0.1966 -0.3629 0.3922 0.074 Uiso 1 calc R . .
C21 C -0.0759(5) -0.3963(5) 0.3271(3) 0.0650(14) Uani 1 d . . .
H21 H -0.0711 -0.4691 0.3474 0.078 Uiso 1 calc R . .
C22 C -0.0092(5) -0.3512(5) 0.2702(3) 0.0567(12) Uani 1 d . . .
H22 H 0.0426 -0.3922 0.2506 0.068 Uiso 1 calc R . .
C23 C -0.0196(4) -0.2460(4) 0.2430(2) 0.0449(10) Uani 1 d . . .
H23 H 0.0254 -0.216 0.2035 0.054 Uiso 1 calc R . .
C24 C 0.3425(4) 0.2906(4) 0.2563(2) 0.0348(9) Uani 1 d . . .
H24 H 0.3542 0.2157 0.2348 0.042 Uiso 1 calc R . .
C25 C 0.4288(4) 0.3678(4) 0.3289(2) 0.0371(9) Uani 1 d . . .
H25 H 0.4995 0.3473 0.3558 0.044 Uiso 1 calc R . .
C26 C 0.4112(4) 0.4761(4) 0.3625(2) 0.0333(8) Uani 1 d . . .
C27 C 0.3161(4) 0.5083(4) 0.3164(2) 0.0401(9) Uani 1 d . . .
H27 H 0.3068 0.5862 0.3346 0.048 Uiso 1 calc R . .
C28 C 0.2349(4) 0.4264(4) 0.2437(2) 0.0396(9) Uani 1 d . . .
H28 H 0.17 0.4497 0.2129 0.047 Uiso 1 calc R . .
C29 C 0.4734(4) 0.5429(4) 0.4491(2) 0.0341(8) Uani 1 d . . .
H29 H 0.4811 0.635 0.4585 0.041 Uiso 1 calc R . .
C30 C 0.3930(4) 0.4610(4) 0.5062(2) 0.0347(9) Uani 1 d . . .
H30 H 0.3657 0.5173 0.5411 0.042 Uiso 1 calc R . .
C31 C 0.2700(4) 0.3345(4) 0.4622(2) 0.0341(9) Uani 1 d . . .
C32 C 0.1466(4) 0.3400(4) 0.4293(2) 0.0406(10) Uani 1 d . . .
H32 H 0.1333 0.4163 0.4456 0.049 Uiso 1 calc R . .
C33 C 0.0445(4) 0.2347(4) 0.3731(2) 0.0400(9) Uani 1 d . . .
H33 H -0.0379 0.2415 0.3504 0.048 Uiso 1 calc R . .
C34 C 0.1665(4) 0.1111(4) 0.3863(2) 0.0392(9) Uani 1 d . . .
H34 H 0.1716 0.0292 0.3737 0.047 Uiso 1 calc R . .
C35 C 0.2751(4) 0.2134(4) 0.4426(2) 0.0376(9) Uani 1 d . . .
H35 H 0.3528 0.2012 0.4679 0.045 Uiso 1 calc R . .
N4 N -0.0904(3) -0.1825(3) 0.26910(18) 0.0394(8) Uani 1 d . . .
N3 N -0.2590(3) -0.0225(3) 0.25350(19) 0.0404(8) Uani 1 d . . .
N2 N 0.0137(3) 0.2606(3) 0.05016(17) 0.0348(7) Uani 1 d . . .
N1 N 0.2136(3) 0.1371(3) 0.04930(17) 0.0349(7) Uani 1 d . . .
N5 N 0.2434(3) 0.3155(3) 0.21469(17) 0.0315(7) Uani 1 d . . .
N6 N 0.0543(3) 0.1229(3) 0.34854(18) 0.0356(7) Uani 1 d . . .
O1 O -0.0829(3) 0.1383(3) 0.17218(15) 0.0385(6) Uani 1 d . . .
O2 O 0.0573(2) 0.0057(2) 0.17000(14) 0.0347(6) Uani 1 d . . .
H5O H 0.1438 0 0.2008 0.06 Uiso 1 d . . .
O3 O 0.1655(3) -0.4169(4) 0.1022(2) 0.0759(11) Uani 1 d . . .
O4 O 0.3133(4) -0.1989(3) 0.1055(2) 0.0792(11) Uani 1 d . . .
O5 O 0.3103(4) -0.2765(4) 0.2215(2) 0.0726(10) Uani 1 d . . .
O6 O 0.4011(4) -0.3549(4) 0.1305(2) 0.0802(11) Uani 1 d . . .
O7 O 0.7615(6) 0.1400(5) 0.4481(3) 0.1218(18) Uani 1 d . . A
O11 O 0.3116(3) -0.0077(3) 0.2404(2) 0.0671(9) Uani 1 d . . .
O12 O 0.3777(6) -0.0426(6) 0.3897(4) 0.1349(19) Uani 1 d . . .
H3O H 0.4375 0.0347 0.395 0.202 Uiso 1 calc R . .
Cl1 Cl 0.29908(11) -0.31205(10) 0.13804(6) 0.0479(3) Uani 1 d . . .
Zn2 Zn -0.07005(4) -0.00085(4) 0.23749(2) 0.03417(14) Uani 1 d . . .
Zn1 Zn 0.08736(4) 0.16284(4) 0.12415(2) 0.03147(13) Uani 1 d . . .
Cl2 Cl 0.73224(15) 0.24631(14) 0.46396(8) 0.0689(4) Uani 1 d D . .
O8A O 0.7990(19) 0.3511(11) 0.4302(9) 0.137(4) Uani 0.64 d PD 1 A
O9A O 0.7573(18) 0.2948(15) 0.5431(6) 0.130(7) Uani 0.64 d P 1 A
O10A O 0.5902(9) 0.2029(10) 0.4282(10) 0.134(4) Uani 0.64 d PD 1 A
O8B O 0.690(4) 0.287(3) 0.4011(10) 0.164(12) Uani 0.36 d PD 2 A
O9B O 0.663(5) 0.241(4) 0.519(2) 0.203(18) Uani 0.36 d P 2 A
O10B O 0.864(2) 0.342(3) 0.498(3) 0.293(19) Uani 0.36 d PD 2 A
H1O H 0.3144 -0.0703 0.2107 0.09 Uiso 1 d . . .
H2O H 0.338 -0.0216 0.2916 0.09 Uiso 1 d . . .
H4O H 0.4239 -0.0983 0.4122 0.12 Uiso 1 d . . .

loop_
_atom_site_aniso_label
_atom_site_aniso_U_11
_atom_site_aniso_U_22
_atom_site_aniso_U_33
_atom_site_aniso_U_23
_atom_site_aniso_U_13
_atom_site_aniso_U_12
C1 0.036(2) 0.043(2) 0.032(2) 0.0039(18) 0.0100(17) 0.0122(18)
C2 0.042(2) 0.055(3) 0.038(2) 0.005(2) 0.0124(19) 0.023(2)
C3 0.041(2) 0.072(3) 0.040(2) 0.009(2) 0.019(2) 0.029(2)
C4 0.039(2) 0.057(3) 0.036(2) 0.013(2) 0.0175(18) 0.019(2)
C5 0.033(2) 0.043(2) 0.029(2) 0.0031(18) 0.0110(17) 0.0104(18)
C6 0.042(2) 0.039(2) 0.038(2) 0.0135(18) 0.0205(18) 0.0128(18)
C7 0.044(2) 0.055(3) 0.034(2) 0.015(2) 0.0200(19) 0.023(2)
C8 0.0310(19) 0.043(2) 0.031(2) 0.0083(18) 0.0074(17) 0.0117(18)
C9 0.0258(18) 0.046(2) 0.035(2) 0.0082(18) 0.0077(16) 0.0122(17)
C10 0.037(2) 0.049(3) 0.044(2) 0.012(2) 0.0129(19) 0.016(2)
C11 0.035(2) 0.059(3) 0.048(3) 0.009(2) 0.0142(19) 0.021(2)
C12 0.051(3) 0.073(3) 0.072(3) 0.024(3) 0.031(2) 0.036(3)
C13 0.032(2) 0.065(3) 0.042(2) 0.006(2) 0.0154(18) 0.019(2)
C14 0.029(2) 0.055(3) 0.032(2) 0.0062(19) 0.0077(17) 0.0144(19)
C15 0.0279(19) 0.045(2) 0.027(2) 0.0034(18) 0.0062(16) 0.0137(18)
C16 0.0273(19) 0.059(3) 0.036(2) 0.010(2) 0.0108(17) 0.014(2)
C17 0.032(2) 0.064(3) 0.054(3) 0.020(2) 0.019(2) 0.011(2)
C18 0.046(2) 0.057(3) 0.039(2) 0.019(2) 0.024(2) 0.014(2)
C19 0.042(2) 0.052(3) 0.034(2) 0.012(2) 0.0126(19) 0.011(2)
C20 0.065(3) 0.073(3) 0.058(3) 0.034(3) 0.033(3) 0.027(3)
C21 0.074(3) 0.062(3) 0.071(3) 0.033(3) 0.031(3) 0.030(3)
C22 0.056(3) 0.062(3) 0.060(3) 0.019(3) 0.026(2) 0.027(2)
C23 0.046(2) 0.045(2) 0.036(2) 0.008(2) 0.0132(19) 0.012(2)
C24 0.0279(19) 0.045(2) 0.031(2) 0.0024(18) 0.0102(17) 0.0151(17)
C25 0.0293(19) 0.049(2) 0.030(2) 0.0040(19) 0.0076(17) 0.0160(18)
C26 0.0281(18) 0.037(2) 0.029(2) 0.0058(17) 0.0089(16) 0.0074(16)
C27 0.046(2) 0.039(2) 0.031(2) 0.0036(18) 0.0042(19) 0.0180(19)
C28 0.044(2) 0.040(2) 0.030(2) 0.0070(19) 0.0043(18) 0.0161(19)
C29 0.0308(19) 0.035(2) 0.031(2) 0.0028(17) 0.0078(16) 0.0108(16)
C30 0.0321(19) 0.040(2) 0.026(2) 0.0013(17) 0.0067(16) 0.0111(17)
C31 0.0299(19) 0.046(2) 0.0230(19) 0.0037(17) 0.0126(16) 0.0109(17)
C32 0.034(2) 0.049(2) 0.035(2) -0.0013(19) 0.0078(18) 0.0167(19)
C33 0.032(2) 0.048(2) 0.036(2) 0.002(2) 0.0094(18) 0.0140(19)
C34 0.035(2) 0.043(2) 0.031(2) 0.0041(18) 0.0090(17) 0.0101(18)
C35 0.030(2) 0.047(2) 0.028(2) 0.0057(18) 0.0041(16) 0.0111(18)
N4 0.0361(17) 0.0428(19) 0.0316(18) 0.0075(15) 0.0129(15) 0.0075(15)
N3 0.0279(16) 0.050(2) 0.0351(19) 0.0087(16) 0.0109(14) 0.0070(16)
N2 0.0312(16) 0.0440(19) 0.0267(17) 0.0080(14) 0.0094(13) 0.0129(15)
N1 0.0326(17) 0.0402(18) 0.0274(17) 0.0034(14) 0.0106(14) 0.0111(15)
N5 0.0295(16) 0.0402(18) 0.0217(15) 0.0058(14) 0.0087(13) 0.0111(14)
N6 0.0281(16) 0.0414(19) 0.0297(17) 0.0063(15) 0.0108(14) 0.0062(14)
O1 0.0317(14) 0.0554(17) 0.0350(15) 0.0181(13) 0.0169(12) 0.0193(13)
O2 0.0354(14) 0.0404(15) 0.0306(14) 0.0100(12) 0.0166(11) 0.0143(12)
O3 0.0474(19) 0.071(2) 0.089(3) 0.031(2) -0.0024(18) 0.0110(17)
O4 0.108(3) 0.059(2) 0.076(3) 0.0315(19) 0.041(2) 0.028(2)
O5 0.094(3) 0.079(2) 0.050(2) 0.0176(18) 0.0248(19) 0.039(2)
O6 0.054(2) 0.072(2) 0.108(3) -0.003(2) 0.030(2) 0.0242(19)
O7 0.165(5) 0.106(4) 0.143(4) 0.024(3) 0.068(4) 0.096(4)
O11 0.066(2) 0.062(2) 0.081(2) 0.0120(19) 0.0206(19) 0.0371(18)
O12 0.157(5) 0.146(5) 0.105(4) 0.048(4) 0.023(4) 0.069(4)
Cl1 0.0460(6) 0.0450(6) 0.0448(6) 0.0108(5) 0.0073(5) 0.0136(5)
Zn2 0.0276(2) 0.0405(3) 0.0274(2) 0.0044(2) 0.00949(18) 0.00740(19)
Zn1 0.0273(2) 0.0395(3) 0.0241(2) 0.00417(19) 0.00881(18) 0.01058(19)
Cl2 0.0761(9) 0.0773(9) 0.0671(9) 0.0098(7) 0.0267(7) 0.0449(8)
O8A 0.188(13) 0.112(8) 0.141(12) 0.070(9) 0.108(10) 0.052(9)
O9A 0.206(16) 0.152(10) 0.050(4) -0.014(6) 0.025(7) 0.110(11)
O10A 0.085(6) 0.118(7) 0.196(13) 0.053(7) 0.015(7) 0.047(5)
O8B 0.24(3) 0.24(3) 0.061(9) 0.027(15) -0.011(17) 0.17(3)
O9B 0.37(5) 0.27(4) 0.23(4) 0.20(3) 0.25(4) 0.29(4)
O10B 0.094(16) 0.31(4) 0.30(4) -0.02(3) -0.07(2) -0.002(19)

loop_
_atom_type_symbol
_atom_type_description
_atom_type_scat_dispersion_real
_atom_type_scat_dispersion_imag
_atom_type_scat_source
C C 0.0033 0.0016 'International Tables Vol C Tables 4.2.6.8 and 6.1.1.4'
H H 0 0 'International Tables Vol C Tables 4.2.6.8 and 6.1.1.4'
N N 0.0061 0.0033 'International Tables Vol C Tables 4.2.6.8 and 6.1.1.4'
O O 0.0106 0.006 'International Tables Vol C Tables 4.2.6.8 and 6.1.1.4'
Cl Cl 0.1484 0.1585 'International Tables Vol C Tables 4.2.6.8 and 6.1.1.4'
Zn Zn 0.2839 1.4301 'International Tables Vol C Tables 4.2.6.8 and 6.1.1.4'

loop_
_geom_angle_atom_site_label_1
_geom_angle_atom_site_label_2
_geom_angle_atom_site_label_3
_geom_angle
_geom_angle_site_symmetry_1
_geom_angle_site_symmetry_3
N1 C1 C2 123.2(4) . .
C3 C2 C1 118.4(4) . .
C4 C3 C2 118.9(4) . .
C3 C4 C5 120.4(4) . .
N1 C5 C4 121.1(4) . .
N1 C5 C6 117.3(3) . .
C4 C5 C6 121.6(4) . .
C5 C6 C7 113.3(3) . .
N2 C7 C6 111.1(3) . .
N2 C8 C9 128.8(4) . .
C10 C9 C15 120.1(3) . .
C10 C9 C8 115.8(4) . .
C15 C9 C8 123.7(3) . .
C11 C10 C9 123.2(4) . .
C13 C11 C10 116.2(4) . .
C13 C11 C12 123.0(4) . .
C10 C11 C12 120.9(4) . .
C11 C13 C14 123.6(4) . .
C13 C14 C15 119.3(4) . .
C13 C14 C16 117.2(4) . .
C15 C14 C16 123.4(4) . .
O1 C15 C9 121.0(3) . .
O1 C15 C14 121.7(4) . .
C9 C15 C14 117.3(3) . .
N3 C16 C14 127.7(4) . .
N3 C17 C18 112.7(3) . .
C19 C18 C17 115.1(4) . .
N4 C19 C20 120.9(4) . .
N4 C19 C18 117.6(4) . .
C20 C19 C18 121.5(4) . .
C19 C20 C21 120.9(4) . .
C20 C21 C22 118.2(5) . .
C23 C22 C21 118.5(5) . .
N4 C23 C22 123.7(4) . .
N5 C24 C25 123.4(4) . .
C24 C25 C26 119.3(4) . .
C27 C26 C25 117.2(3) . .
C27 C26 C29 119.8(3) . .
C25 C26 C29 122.3(3) . .
C28 C27 C26 119.4(4) . .
N5 C28 C27 123.1(4) . .
C26 C29 C30 119.3(3) . 2_666
C26 C29 C30 113.4(3) . .
C30 C29 C30 90.0(3) 2_666 .
C31 C30 C29 120.0(3) . 2_666
C31 C30 C29 113.4(3) . .
C29 C30 C29 90.0(3) 2_666 .
C32 C31 C35 116.6(4) . .
C32 C31 C30 118.6(4) . .
C35 C31 C30 124.2(3) . .
C33 C32 C31 119.6(4) . .
N6 C33 C32 123.6(4) . .
N6 C34 C35 122.6(4) . .
C34 C35 C31 119.8(4) . .
C19 N4 C23 117.8(4) . .
C19 N4 Zn2 121.5(3) . .
C23 N4 Zn2 119.9(3) . .
C16 N3 C17 116.1(3) . .
C16 N3 Zn2 126.3(3) . .
C17 N3 Zn2 116.9(3) . .
C8 N2 C7 115.1(3) . .
C8 N2 Zn1 125.7(3) . .
C7 N2 Zn1 118.6(2) . .
C1 N1 C5 118.0(3) . .
C1 N1 Zn1 119.8(3) . .
C5 N1 Zn1 122.0(3) . .
C24 N5 C28 117.1(3) . .
C24 N5 Zn1 118.0(3) . .
C28 N5 Zn1 123.4(2) . .
C33 N6 C34 117.1(3) . .
C33 N6 Zn2 119.8(3) . .
C34 N6 Zn2 121.0(3) . .
C15 O1 Zn2 131.4(2) . .
C15 O1 Zn1 130.7(2) . .
Zn2 O1 Zn1 97.83(11) . .
Zn1 O2 Zn2 106.67(12) . .
O6 Cl1 O3 110.3(2) . .
O6 Cl1 O4 113.0(2) . .
O3 Cl1 O4 110.1(2) . .
O6 Cl1 O5 108.2(2) . .
O3 Cl1 O5 107.4(2) . .
O4 Cl1 O5 107.7(2) . .
O2 Zn2 N3 152.45(12) . .
O2 Zn2 O1 76.81(10) . .
N3 Zn2 O1 85.99(12) . .
O2 Zn2 N6 106.17(11) . .
N3 Zn2 N6 98.04(12) . .
O1 Zn2 N6 100.92(12) . .
O2 Zn2 N4 96.72(11) . .
N3 Zn2 N4 93.23(13) . .
O1 Zn2 N4 162.26(11) . .
N6 Zn2 N4 96.74(12) . .
O2 Zn1 N2 150.09(11) . .
O2 Zn1 N5 102.66(11) . .
N2 Zn1 N5 103.55(12) . .
O2 Zn1 O1 76.12(10) . .
N2 Zn1 O1 85.83(11) . .
N5 Zn1 O1 98.83(11) . .
O2 Zn1 N1 98.57(11) . .
N2 Zn1 N1 91.73(12) . .
N5 Zn1 N1 98.18(11) . .
O1 Zn1 N1 162.92(11) . .
O8B Cl2 O9B 115.6(17) . .
O8B Cl2 O9A 131.2(13) . .
O9B Cl2 O9A 41(2) . .
O8B Cl2 O7 115.2(11) . .
O9B Cl2 O7 114.4(12) . .
O9A Cl2 O7 113.6(7) . .
O8B Cl2 O10B 104(2) . .
O9B Cl2 O10B 107(2) . .
O9A Cl2 O10B 67(2) . .
O7 Cl2 O10B 98.6(17) . .
O8B Cl2 O8A 47.6(14) . .
O9B Cl2 O8A 130.2(15) . .
O9A Cl2 O8A 108.2(9) . .
O7 Cl2 O8A 114.4(6) . .
O10B Cl2 O8A 56.3(18) . .
O8B Cl2 O10A 58.9(15) . .
O9B Cl2 O10A 69.3(18) . .
O9A Cl2 O10A 108.1(8) . .
O7 Cl2 O10A 106.9(5) . .
O10B Cl2 O10A 153.5(17) . .
O8A Cl2 O10A 105.0(8) . .

loop_
_geom_bond_atom_site_label_1
_geom_bond_atom_site_label_2
_geom_bond_distance
_geom_bond_site_symmetry_2
C1 N1 1.340(5) .
C1 C2 1.384(5) .
C2 C3 1.380(6) .
C3 C4 1.366(6) .
C4 C5 1.385(5) .
C5 N1 1.353(5) .
C5 C6 1.480(5) .
C6 C7 1.532(5) .
C7 N2 1.475(5) .
C8 N2 1.287(5) .
C8 C9 1.449(5) .
C9 C10 1.397(5) .
C9 C15 1.420(5) .
C10 C11 1.388(6) .
C11 C13 1.388(6) .
C11 C12 1.510(6) .
C13 C14 1.404(6) .
C14 C15 1.424(5) .
C14 C16 1.454(6) .
C15 O1 1.307(4) .
C16 N3 1.283(5) .
C17 N3 1.477(5) .
C17 C18 1.525(6) .
C18 C19 1.500(6) .
C19 N4 1.352(5) .
C19 C20 1.379(6) .
C20 C21 1.379(7) .
C21 C22 1.386(6) .
C22 C23 1.370(6) .
C23 N4 1.353(5) .
C24 N5 1.333(5) .
C24 C25 1.378(5) .
C25 C26 1.393(5) .
C26 C27 1.385(5) .
C26 C29 1.508(5) .
C27 C28 1.380(5) .
C28 N5 1.340(5) .
C29 C30 1.541(5) 2_666
C29 C30 1.606(5) .
C30 C31 1.505(5) .
C30 C29 1.541(5) 2_666
C31 C32 1.392(5) .
C31 C35 1.395(5) .
C32 C33 1.371(5) .
C33 N6 1.337(5) .
C34 N6 1.343(5) .
C34 C35 1.383(5) .
N4 Zn2 2.129(3) .
N3 Zn2 2.068(3) .
N2 Zn1 2.051(3) .
N1 Zn1 2.165(3) .
N5 Zn1 2.094(3) .
N6 Zn2 2.106(3) .
O1 Zn2 2.089(3) .
O1 Zn1 2.133(2) .
O2 Zn1 1.975(3) .
O2 Zn2 1.991(2) .
O3 Cl1 1.427(3) .
O4 Cl1 1.429(4) .
O5 Cl1 1.445(3) .
O6 Cl1 1.404(4) .
O7 Cl2 1.372(4) .
O12 H4O 1.021(5) .
Cl2 O8B 1.322(14) .
Cl2 O9B 1.34(2) .
Cl2 O9A 1.367(10) .
Cl2 O10B 1.375(15) .
Cl2 O8A 1.396(8) .
Cl2 O10A 1.415(8) .
